data_1532574
loop_
_publ_author_name
'Idemoto, Y.'
'Yamawaki, K.'
'Oikawa, K.'
'Koura, N.'
'Kamiyama, T.'
'Izumi, F.'

_publ_section_title
;
 Cation composition and oxygen content dependence of crystal structure and
 T~c~ for Tl~2-x~Ba~2~Ca~2~Cu~3+z~O~y~
;
_journal_issue 1297
_journal_name_full 'Journal of the Ceramic Society of Japan'
_journal_page_first 651
_journal_page_last 657
_journal_paper_doi 10.2109/jcersj.111.651
_journal_volume 111
_journal_year 2003
_chemical_formula_sum 'Ba2 Ca2 Cu3.134 O9.808 Tl1.778'
_chemical_name_systematic '(Tl0.889 Cu0.067)2 Ba2 Ca2 Cu3 O9.808'
_space_group_IT_number 139
_symmetry_space_group_name_Hall '-I 4 2'
_symmetry_space_group_name_H-M 'I 4/m m m'
_cell_angle_alpha 90
_cell_angle_beta 90
_cell_angle_gamma 90
_cell_formula_units_Z 2
_cell_length_a 3.8515
_cell_length_b 3.8515
_cell_length_c 35.6695
_cell_volume 529.123
_citation_journal_id_ASTM JCSJEW
_cod_data_source_file Idemoto_JCSJEW_2003_1560.cif
_cod_data_source_block Ba2Ca2Cu3.134O9.808Tl1.778
_cod_original_cell_volume 529.1232
_cod_database_code 1532574

loop_
_symmetry_equiv_pos_as_xyz
x,y,z
-y,x,z
-x,-y,z
y,-x,z
x,-y,-z
y,x,-z
-x,y,-z
-y,-x,-z
-x,-y,-z
y,-x,-z
x,y,-z
-y,x,-z
-x,y,z
-y,-x,z
x,-y,z
y,x,z
x+1/2,y+1/2,z+1/2
-y+1/2,x+1/2,z+1/2
-x+1/2,-y+1/2,z+1/2
y+1/2,-x+1/2,z+1/2
x+1/2,-y+1/2,-z+1/2
y+1/2,x+1/2,-z+1/2
-x+1/2,y+1/2,-z+1/2
-y+1/2,-x+1/2,-z+1/2
-x+1/2,-y+1/2,-z+1/2
y+1/2,-x+1/2,-z+1/2
x+1/2,y+1/2,-z+1/2
-y+1/2,x+1/2,-z+1/2
-x+1/2,y+1/2,z+1/2
-y+1/2,-x+1/2,z+1/2
x+1/2,-y+1/2,z+1/2
y+1/2,x+1/2,z+1/2

loop_
_atom_site_label
_atom_site_type_symbol
_atom_site_fract_x
_atom_site_fract_y
_atom_site_fract_z
_atom_site_occupancy
_atom_site_U_iso_or_equiv
Cu1 Cu+2 0.5 0.5 0.22 0.067 0.0
O2 O-2 0.5 0 0.08773 1 0.0
Cu3 Cu+2 0.5 0.5 0.08942 1 0.0
O3 O-2 0.5 0.5 0.16409 1 0.0
Ba1 Ba+2 0 0 0.14463 1 0.0
Ca1 Ca+2 0 0 0.04581 1 0.0
Cu2 Cu+2 0.5 0.5 0 1 0.0
O4 O-2 0.6055 0.5 0.27506 0.226 0.0
O1 O-2 0.5 0 0 1 0.0
Tl1 Tl+3 0.5 0.5 0.22 0.889 0.0
